data_2023334
loop_
_publ_author_name
'Kucheriv, Olesia I.'
'Apostu, Mircea-Odin'
'Prysiazhna, Olena'
'Potaskalov, Vadim A.'
'Malinkin, Sergey O.'

_publ_section_title
;
 Crystal structure and Hirshfeld surface analysis of the layered hybrid
 metal halide poly[bis(2-iodoethylammonium)
 [di-\m-iodido-diiodidogermanate(II)]]
;
_journal_coeditor_code OO2009
_journal_issue 1
_journal_name_full 'Acta Crystallographica Section E Crystallographic Communications'
_journal_paper_doi 10.1107/S2056989024011800
_journal_volume 81
_journal_year 2025
_chemical_formula_iupac '(C2 H7 I N)2 [Ge I4]'
_chemical_formula_moiety '2(C2 H7 I N +), Ge I4 2-'
_chemical_formula_sum 'C4 H14 Ge I6 N2'
_chemical_formula_weight 924.16
_chemical_name_systematic
;
Poly[bis(2-iodoethylammonium) [di-\m-iodido-diiodidogermanate(II)]]
;
_space_group_crystal_system monoclinic
_space_group_IT_number 14
_space_group_name_Hall '-P 2yn'
_space_group_name_H-M_alt 'P 1 21/n 1'
_atom_sites_solution_hydrogens geom
_audit_creation_method
;
Olex2 1.5
(compiled 2024.02.16 svn.r378c4104 for OlexSys, GUI svn.r6928)
;
_cell_angle_alpha 90
_cell_angle_beta 97.264(2)
_cell_angle_gamma 90
_cell_formula_units_Z 4
_cell_length_a 8.1431(2)
_cell_length_b 8.8362(2)
_cell_length_c 25.1787(7)
_cell_measurement_reflns_used 10013
_cell_measurement_temperature 100.02(10)
_cell_measurement_theta_max 30.4960
_cell_measurement_theta_min 3.2620
_cell_volume 1797.17(8)
_computing_cell_refinement
;
CrysAlisPro 1.171.42.100a (Rigaku OD, 2023)
;
_computing_data_collection
;
CrysAlisPro 1.171.42.100a (Rigaku OD, 2023)
;
_computing_data_reduction
;
CrysAlisPro 1.171.42.100a (Rigaku OD, 2023)
;
_computing_molecular_graphics
;
Olex2 1.5 (Dolomanov <i>et al.</i>,  2009)
;
_computing_publication_material
;
Olex2 1.5 (Dolomanov <i>et al.</i>,  2009)
;
_computing_structure_refinement
;
<i>SHELXL2018/3</i> (Sheldrick, 2015)
;
_computing_structure_solution
;
SHELXS  (Sheldrick, 2008)
;
_diffrn_ambient_temperature 100.15
_diffrn_detector_area_resol_mean 10.0000
_diffrn_measured_fraction_theta_full 0.999
_diffrn_measured_fraction_theta_max 0.823
_diffrn_measurement_device 'four-circle diffractometer'
_diffrn_measurement_device_type 'XtaLAB Synergy, Dualflex, HyPix'
_diffrn_measurement_method '\w scans'
_diffrn_radiation_type MoK\a
_diffrn_radiation_wavelength 0.71073
_diffrn_reflns_av_R_equivalents 0.0304
_diffrn_reflns_av_unetI/netI 0.0238
_diffrn_reflns_limit_h_max 11
_diffrn_reflns_limit_h_min -10
_diffrn_reflns_limit_k_max 11
_diffrn_reflns_limit_k_min -11
_diffrn_reflns_limit_l_max 31
_diffrn_reflns_limit_l_min -31
_diffrn_reflns_number 5413
_diffrn_reflns_theta_full 25.242
_diffrn_reflns_theta_max 30.216
_diffrn_reflns_theta_min 2.445
_exptl_absorpt_coefficient_mu 11.986
_exptl_absorpt_correction_T_max 0.852
_exptl_absorpt_correction_T_min 0.399
_exptl_absorpt_correction_type analytical
_exptl_absorpt_process_details
;
(CrysAlisPro; Rigaku OD, 2023)
;
_exptl_crystal_colour 'clear intense orange'
_exptl_crystal_density_diffrn 3.416
_exptl_crystal_description plate
_exptl_crystal_F_000 1608
_exptl_crystal_size_max 0.135
_exptl_crystal_size_mid 0.081
_exptl_crystal_size_min 0.014
_refine_diff_density_max 1.213
_refine_diff_density_min -1.271
_refine_ls_extinction_method none
_refine_ls_goodness_of_fit_ref 1.189
_refine_ls_hydrogen_treatment constr
_refine_ls_matrix_type full
_refine_ls_number_parameters 121
_refine_ls_number_reflns 5413
_refine_ls_number_restraints 0
_refine_ls_restrained_S_all 1.189
_refine_ls_R_factor_all 0.0421
_refine_ls_R_factor_gt 0.0352
_refine_ls_shift/su_max 0.001
_refine_ls_shift/su_mean 0.000
_refine_ls_structure_factor_coef Fsqd
_refine_ls_weighting_details 'w=1/[\s^2^(Fo^2^)+(0.0215P)^2^+42.6836P] where P=(Fo^2^+2Fc^2^)/3'
_refine_ls_weighting_scheme calc
_refine_ls_wR_factor_gt 0.0861
_refine_ls_wR_factor_ref 0.0917
_reflns_number_gt 4967
_reflns_number_total 5413
_reflns_threshold_expression 'I > 2\s(I)'
_cod_data_source_file oo2009.cif
_cod_data_source_block I
_cod_original_cell_volume 1797.16(8)
_cod_database_code 2023334
_shelx_space_group_comment
;
The symmetry employed for this shelxl refinement is uniquely defined
by the following loop, which should always be used as a source of
symmetry information in preference to the above space-group names.
They are only intended as comments.
;

loop_
_space_group_symop_operation_xyz
'x, y, z'
'-x+1/2, y+1/2, -z+1/2'
'-x, -y, -z'
'x-1/2, -y-1/2, z-1/2'

loop_
_atom_site_type_symbol
_atom_site_label
_atom_site_fract_x
_atom_site_fract_y
_atom_site_fract_z
_atom_site_U_iso_or_equiv
_atom_site_adp_type
_atom_site_calc_flag
_atom_site_occupancy
_atom_site_disorder_assembly
_atom_site_disorder_group
I I2 1.22418(8) 0.35127(7) 0.76979(3) 0.01606(14) Uani d 1 . .
I I3 0.72110(8) 0.41154(7) 0.76396(3) 0.01657(14) Uani d 1 . .
I I1 0.95890(8) 0.55334(7) 0.63911(3) 0.01699(14) Uani d 1 . .
I I4 1.06654(8) 0.65550(7) 0.87689(3) 0.01740(14) Uani d 1 . .
I I6 0.77665(9) -0.09924(8) 0.51564(3) 0.02055(15) Uani d 1 . .
I I5 0.25037(9) 0.56475(9) 0.51448(3) 0.02426(16) Uani d 1 . .
Ge Ge1 0.99725(12) 0.58843(11) 0.75456(4) 0.0128(2) Uani d 1 . .
N N1 0.4449(15) 0.5521(12) 0.6444(4) 0.035(3) Uani d 1 . .
H H1A 0.423703 0.465891 0.624939 0.042 Uiso calc 1 . .
H H1B 0.352259 0.580595 0.658589 0.042 Uiso calc 1 . .
H H1C 0.528452 0.534821 0.671279 0.042 Uiso calc 1 . .
C C3 0.9157(12) 0.1243(11) 0.6000(4) 0.016(2) Uani d 1 . .
H H3A 0.957632 0.183196 0.571113 0.019 Uiso calc 1 . .
H H3B 0.798169 0.151794 0.600885 0.019 Uiso calc 1 . .
N N2 1.0135(11) 0.1621(10) 0.6523(4) 0.0201(19) Uani d 1 . .
H H2A 1.123115 0.148652 0.649940 0.024 Uiso calc 1 . .
H H2B 0.982275 0.100583 0.678197 0.024 Uiso calc 1 . .
H H2C 0.994867 0.260296 0.660675 0.024 Uiso calc 1 . .
C C2 0.3521(13) 0.7312(12) 0.5719(5) 0.022(2) Uani d 1 . .
H H2D 0.388261 0.820189 0.552453 0.026 Uiso calc 1 . .
H H2E 0.264226 0.765182 0.592961 0.026 Uiso calc 1 . .
C C4 0.9289(15) -0.0421(12) 0.5888(5) 0.024(2) Uani d 1 . .
H H4A 0.893086 -0.100939 0.618776 0.028 Uiso calc 1 . .
H H4B 1.045603 -0.068378 0.585890 0.028 Uiso calc 1 . .
C C1 0.4942(13) 0.6745(12) 0.6091(5) 0.024(2) Uani d 1 . .
H H1D 0.543005 0.759248 0.631442 0.029 Uiso calc 1 . .
H H1E 0.580109 0.635510 0.588073 0.029 Uiso calc 1 . .

loop_
_atom_site_aniso_label
_atom_site_aniso_U_11
_atom_site_aniso_U_22
_atom_site_aniso_U_33
_atom_site_aniso_U_12
_atom_site_aniso_U_13
_atom_site_aniso_U_23
I2 0.0138(3) 0.0141(3) 0.0197(3) 0.0044(2) 0.0000(2) -0.0016(2)
I3 0.0131(3) 0.0153(3) 0.0213(3) -0.0038(2) 0.0023(2) 0.0007(2)
I1 0.0233(3) 0.0132(3) 0.0140(3) 0.0010(2) 0.0006(3) 0.0001(2)
I4 0.0192(3) 0.0172(3) 0.0155(3) -0.0001(3) 0.0012(3) -0.0008(2)
I6 0.0244(3) 0.0201(3) 0.0170(3) -0.0036(3) 0.0019(3) -0.0022(3)
I5 0.0223(3) 0.0297(4) 0.0197(4) -0.0009(3) -0.0015(3) -0.0035(3)
Ge1 0.0112(4) 0.0101(4) 0.0172(5) 0.0000(4) 0.0016(4) 0.0002(4)
N1 0.056(7) 0.029(5) 0.019(5) 0.011(5) -0.003(5) 0.000(4)
C3 0.016(4) 0.017(5) 0.016(5) -0.001(4) 0.004(4) -0.008(4)
N2 0.025(5) 0.015(4) 0.020(5) 0.002(3) 0.001(4) 0.002(3)
C2 0.024(5) 0.017(5) 0.022(6) -0.002(4) -0.004(4) 0.000(4)
C4 0.030(6) 0.015(5) 0.025(6) -0.001(4) 0.001(5) 0.002(4)
C1 0.021(5) 0.014(5) 0.035(7) -0.001(4) -0.006(5) -0.008(5)

loop_
_atom_type_symbol
_atom_type_description
_atom_type_scat_dispersion_real
_atom_type_scat_dispersion_imag
_atom_type_scat_source
C C 0.0033 0.0016 'International Tables Vol C Tables 4.2.6.8 and 6.1.1.4'
H H 0.0000 0.0000 'International Tables Vol C Tables 4.2.6.8 and 6.1.1.4'
Ge Ge 0.1547 1.8001 'International Tables Vol C Tables 4.2.6.8 and 6.1.1.4'
I I -0.4742 1.8119 'International Tables Vol C Tables 4.2.6.8 and 6.1.1.4'
N N 0.0061 0.0033 'International Tables Vol C Tables 4.2.6.8 and 6.1.1.4'

loop_
_exptl_crystal_face_index_h
_exptl_crystal_face_index_k
_exptl_crystal_face_index_l
_exptl_crystal_face_perp_dist
0 0 -1 0.0054
0 0 1 0.0083
1 2 -2 0.0404
2 1 0 0.0476
0 1 -1 0.0429
-3 11 -14 0.0406
-8 -8 4 0.0339
3 -11 14 0.0367

loop_
_geom_angle_atom_site_label_1
_geom_angle_atom_site_label_2
_geom_angle_atom_site_label_3
_geom_angle_site_symmetry_1
_geom_angle_site_symmetry_3
_geom_angle
_geom_angle_publ_flag
I2 Ge1 I1 . . 92.47(4) ?
I2 Ge1 I4 . . 88.45(3) ?
I3 Ge1 I2 . . 95.46(4) ?
I3 Ge1 I1 . . 92.27(3) ?
I3 Ge1 I4 . . 94.03(4) ?
I1 Ge1 I4 . . 173.52(4) ?
H1A N1 H1B . . 109.5 ?
H1A N1 H1C . . 109.5 ?
H1B N1 H1C . . 109.5 ?
C1 N1 H1A . . 109.5 ?
C1 N1 H1B . . 109.5 ?
C1 N1 H1C . . 109.5 ?
H3A C3 H3B . . 108.2 ?
N2 C3 H3A . . 109.7 ?
N2 C3 H3B . . 109.7 ?
N2 C3 C4 . . 110.0(9) ?
C4 C3 H3A . . 109.7 ?
C4 C3 H3B . . 109.7 ?
C3 N2 H2A . . 109.5 ?
C3 N2 H2B . . 109.5 ?
C3 N2 H2C . . 109.5 ?
H2A N2 H2B . . 109.5 ?
H2A N2 H2C . . 109.5 ?
H2B N2 H2C . . 109.5 ?
I5 C2 H2D . . 108.9 ?
I5 C2 H2E . . 108.9 ?
H2D C2 H2E . . 107.7 ?
C1 C2 I5 . . 113.4(7) ?
C1 C2 H2D . . 108.9 ?
C1 C2 H2E . . 108.9 ?
I6 C4 H4A . . 109.6 ?
I6 C4 H4B . . 109.6 ?
C3 C4 I6 . . 110.1(7) ?
C3 C4 H4A . . 109.6 ?
C3 C4 H4B . . 109.6 ?
H4A C4 H4B . . 108.2 ?
N1 C1 H1D . . 109.2 ?
N1 C1 H1E . . 109.2 ?
C2 C1 N1 . . 112.1(9) ?
C2 C1 H1D . . 109.2 ?
C2 C1 H1E . . 109.2 ?
H1D C1 H1E . . 107.9 ?

loop_
_geom_bond_atom_site_label_1
_geom_bond_atom_site_label_2
_geom_bond_site_symmetry_2
_geom_bond_distance
_geom_bond_publ_flag
I2 Ge1 . 2.7881(11) ?
I3 Ge1 . 2.7732(12) ?
I1 Ge1 . 2.9006(12) ?
I4 Ge1 . 3.1172(12) ?
I6 C4 . 2.147(11) ?
I5 C2 . 2.153(10) ?
N1 H1A . 0.9100 ?
N1 H1B . 0.9100 ?
N1 H1C . 0.9100 ?
N1 C1 . 1.488(16) ?
C3 H3A . 0.9900 ?
C3 H3B . 0.9900 ?
C3 N2 . 1.487(13) ?
C3 C4 . 1.503(14) ?
N2 H2A . 0.9100 ?
N2 H2B . 0.9100 ?
N2 H2C . 0.9100 ?
C2 H2D . 0.9900 ?
C2 H2E . 0.9900 ?
C2 C1 . 1.481(14) ?
C4 H4A . 0.9900 ?
C4 H4B . 0.9900 ?
C1 H1D . 0.9900 ?
C1 H1E . 0.9900 ?

loop_
_geom_hbond_atom_site_label_D
_geom_hbond_atom_site_label_H
_geom_hbond_atom_site_label_A
_geom_hbond_site_symmetry_A
_geom_hbond_distance_DH
_geom_hbond_distance_HA
_geom_hbond_distance_DA
_geom_hbond_angle_DHA
_geom_hbond_publ_flag
N1 H1A I4 2_646 0.91 2.74 3.544(11) 147.3 yes
N1 H1B I2 2_656 0.91 3.11 3.782(11) 132.7 yes
N1 H1C I3 . 0.91 2.86 3.735(10) 162.3 yes
N2 H2A I4 2_746 0.91 2.70 3.588(9) 166.2 yes
N2 H2B I3 2_646 0.91 2.87 3.744(9) 160.3 yes
N2 H2C I1 . 0.91 2.65 3.496(9) 154.1 yes
C4 H4A I1 1_545 0.99 3.13 3.790(10) 125.2 yes

loop_
_geom_torsion_atom_site_label_1
_geom_torsion_atom_site_label_2
_geom_torsion_atom_site_label_3
_geom_torsion_atom_site_label_4
_geom_torsion_site_symmetry_1
_geom_torsion_site_symmetry_2
_geom_torsion_site_symmetry_3
_geom_torsion_site_symmetry_4
_geom_torsion
_geom_torsion_publ_flag
I5 C2 C1 N1 . . . . -65.4(11) ?
N2 C3 C4 I6 . . . . 176.7(7) ?

loop_
_twin_individual_id
_twin_individual_mass_fraction_refined
1 0.8496(7)
2 0.1504(7)
